data_7701333
loop_
_publ_author_name
'Jiang, Tao'
'Zhang, Kang'
'Shen, Yunjun'
'Hamdaoui, Mustapha'
'Dontha, Rakesh'
'Liu, Jiyong'
'Spingler, Bernhard'
'Duttwyler, Simon'

_publ_section_title
;
 The 12-ethynylmonocarba-closo-dodecaborate anion as a versatile ligand
 for Cu(I) alkyne and heterobimetallic Cu(I)/M(II) (M = Pd, Pt) alkynide
 complexes
;
_journal_name_full 'Dalton Transactions'
_journal_paper_doi 10.1039/C9DT03272J
_journal_year 2019
_chemical_formula_moiety '2(C8 H20 N), C6 H22 B22'
_chemical_formula_sum 'C22 H62 B22 N2'
_chemical_formula_weight 592.55
_space_group_crystal_system monoclinic
_space_group_IT_number 15
_space_group_name_Hall '-C 2yc'
_space_group_name_H-M_alt 'C 1 2/c 1'
_symmetry_space_group_name_Hall '-C 2yc'
_symmetry_space_group_name_H-M 'C 1 2/c 1'
_atom_sites_solution_hydrogens geom
_atom_sites_solution_primary dual
_audit_creation_date 2019-02-26
_audit_creation_method
;
Olex2 1.2
(compiled 2018.05.29 svn.r3508 for OlexSys, GUI svn.r5506)
;
_audit_update_record
;
2019-04-17 deposited with the CCDC.    2019-10-09 downloaded from the CCDC.
;
_cell_angle_alpha 90
_cell_angle_beta 110.903(16)
_cell_angle_gamma 90
_cell_formula_units_Z 8
_cell_length_a 33.205(4)
_cell_length_b 11.1240(10)
_cell_length_c 22.362(3)
_cell_measurement_reflns_used 2444
_cell_measurement_temperature 293(2)
_cell_measurement_theta_max 29.1943
_cell_measurement_theta_min 3.1048
_cell_volume 7716.3(18)
_computing_cell_refinement
;
CrysAlisPro, Agilent Technologies,
Version 1.171.35.11 (release 16-05-2011 CrysAlis171 .NET)
(compiled May 16 2011,17:55:39)
;
_computing_data_collection
;
CrysAlisPro, Agilent Technologies,
Version 1.171.35.11 (release 16-05-2011 CrysAlis171 .NET)
(compiled May 16 2011,17:55:39)
;
_computing_data_reduction
;
CrysAlisPro, Agilent Technologies,
Version 1.171.35.11 (release 16-05-2011 CrysAlis171 .NET)
(compiled May 16 2011,17:55:39)
;
_computing_molecular_graphics 'Olex2 (Dolomanov et al., 2009)'
_computing_publication_material 'Olex2 (Dolomanov et al., 2009)'
_computing_structure_refinement 'ShelXL (Sheldrick, 2015)'
_computing_structure_solution 'ShelXT (Sheldrick, 2015)'
_diffrn_ambient_temperature 293.15
_diffrn_detector_area_resol_mean 10.3592
_diffrn_measured_fraction_theta_full 0.995
_diffrn_measured_fraction_theta_max 0.995
_diffrn_measurement_details
;
#__ type_ start__ end____ width___ exp.time_
  1 omega  -51.00   37.00   1.0000   35.0000
omega____ theta____ kappa____ phi______ frames
    -       10.6871  -38.0000  120.0000 88

#__ type_ start__ end____ width___ exp.time_
  2 omega  -16.00   87.00   1.0000   35.0000
omega____ theta____ kappa____ phi______ frames
    -       10.6871   38.0000  -60.0000 103
;
_diffrn_measurement_device_type 'Xcalibur, Atlas, Gemini ultra'
_diffrn_measurement_method '\w scans'
_diffrn_orient_matrix_UB_11 -0.0040256000
_diffrn_orient_matrix_UB_12 0.0031262000
_diffrn_orient_matrix_UB_13 -0.0333284000
_diffrn_orient_matrix_UB_21 -0.0210844000
_diffrn_orient_matrix_UB_22 -0.0228776000
_diffrn_orient_matrix_UB_23 -0.0065237000
_diffrn_orient_matrix_UB_31 -0.0079006000
_diffrn_orient_matrix_UB_32 0.0593863000
_diffrn_orient_matrix_UB_33 -0.0006902000
_diffrn_radiation_monochromator graphite
_diffrn_radiation_type MoK\a
_diffrn_radiation_wavelength 0.71073
_diffrn_reflns_av_R_equivalents 0.0416
_diffrn_reflns_av_unetI/netI 0.0558
_diffrn_reflns_Laue_measured_fraction_full 0.995
_diffrn_reflns_Laue_measured_fraction_max 0.995
_diffrn_reflns_limit_h_max 32
_diffrn_reflns_limit_h_min -40
_diffrn_reflns_limit_k_max 11
_diffrn_reflns_limit_k_min -13
_diffrn_reflns_limit_l_max 26
_diffrn_reflns_limit_l_min -24
_diffrn_reflns_number 16216
_diffrn_reflns_point_group_measured_fraction_full 0.995
_diffrn_reflns_point_group_measured_fraction_max 0.995
_diffrn_reflns_theta_full 25.242
_diffrn_reflns_theta_max 25.349
_diffrn_reflns_theta_min 3.313
_diffrn_source 'Enhance (Mo) X-ray Source'
_exptl_absorpt_coefficient_mu 0.049
_exptl_absorpt_correction_T_max 1.00000
_exptl_absorpt_correction_T_min 0.94563
_exptl_absorpt_correction_type multi-scan
_exptl_absorpt_process_details
;
CrysAlisPro, Agilent Technologies,
Version 1.171.35.11 (release 16-05-2011 CrysAlis171 .NET)
(compiled May 16 2011,17:55:39)
Empirical absorption correction using spherical harmonics,
 implemented in SCALE3 ABSPACK scaling algorithm.
;
_exptl_crystal_colour colourless
_exptl_crystal_colour_primary colourless
_exptl_crystal_density_diffrn 1.020
_exptl_crystal_description block
_exptl_crystal_F_000 2544
_exptl_crystal_size_max 0.48
_exptl_crystal_size_mid 0.4
_exptl_crystal_size_min 0.28
_refine_diff_density_max 0.488
_refine_diff_density_min -0.206
_refine_diff_density_rms 0.041
_refine_ls_extinction_method none
_refine_ls_goodness_of_fit_ref 1.037
_refine_ls_hydrogen_treatment mixed
_refine_ls_matrix_type full
_refine_ls_number_parameters 490
_refine_ls_number_reflns 7024
_refine_ls_number_restraints 14
_refine_ls_restrained_S_all 1.038
_refine_ls_R_factor_all 0.1528
_refine_ls_R_factor_gt 0.0904
_refine_ls_shift/su_max 0.001
_refine_ls_shift/su_mean 0.000
_refine_ls_structure_factor_coef Fsqd
_refine_ls_weighting_details 'w=1/[\s^2^(Fo^2^)+(0.1595P)^2^+3.0395P] where P=(Fo^2^+2Fc^2^)/3'
_refine_ls_weighting_scheme calc
_refine_ls_wR_factor_gt 0.2466
_refine_ls_wR_factor_ref 0.3023
_reflns_Friedel_coverage 0.000
_reflns_number_gt 3756
_reflns_number_total 7024
_reflns_threshold_expression 'I > 2\s(I)'
_cod_data_source_file c9dt03272j2.cif
_cod_data_source_block 170103_zk_1
_cod_original_cell_volume 7716.4(18)
_cod_database_code 7701333
_shelx_shelxl_version_number 2014/7
_chemical_oxdiff_formula 'c10 h10 o10 n2 B1'
_shelx_space_group_comment
;
The symmetry employed for this shelxl refinement is uniquely defined
by the following loop, which should always be used as a source of
symmetry information in preference to the above space-group names.
They are only intended as comments.
;
_shelx_estimated_absorpt_t_max 0.986
_shelx_estimated_absorpt_t_min 0.977
_reflns_odcompleteness_completeness 99.55
_reflns_odcompleteness_iscentric 1
_reflns_odcompleteness_theta 26.32
_olex2_refinement_description
;
1. Fixed Uiso
 At 1.2 times of:
  All B(H) groups, All C(H) groups, All C(H,H) groups, All C(H,H,H,H) groups
 At 1.5 times of:
  All C(H,H,H) groups
2. Restrained distances
 C20-C21
 1.53 with sigma of 0.02
 C21B-C20B
 1.53 with sigma of 0.02
3. Rigid body (RIGU) restrains
 C22B, C23B
 with sigma for 1-2 distances of 0.004 and sigma for 1-3 distances of 0.004
 C22, C23
 with sigma for 1-2 distances of 0.004 and sigma for 1-3 distances of 0.004
 C20, C21
 with sigma for 1-2 distances of 0.004 and sigma for 1-3 distances of 0.004
 C20B, C21B
 with sigma for 1-2 distances of 0.004 and sigma for 1-3 distances of 0.004
4. Others
 Sof(H17C)=Sof(H17D)=1-FVAR(1)
 Sof(H17A)=Sof(H17B)=FVAR(1)
 Fixed Sof: C15(0.5) H15A(0.5) H15B(0.5) C16(0.5) H16A(0.5) H16B(0.5)
 H16C(0.5) C18(0.5) H18A(0.5) H18B(0.5) H18C(0.5) C20(0.5) H20A(0.5) H20B(0.5)
 C21(0.5) H21A(0.5) H21B(0.5) H21C(0.5) C22(0.5) H22A(0.5) H22B(0.5) C23(0.5)
 H23A(0.5) H23B(0.5) H23C(0.5) C15A(0.5) H15C(0.5) H15D(0.5) C16A(0.5)
 H16D(0.5) H16E(0.5) H16F(0.5) C18A(0.5) H18D(0.5) H18E(0.5) H18F(0.5)
 C20B(0.5) H20C(0.5) H20D(0.5) C21B(0.5) H21D(0.5) H21E(0.5) H21F(0.5)
 C22B(0.5) H22C(0.5) H22D(0.5) C23B(0.5) H23D(0.5) H23E(0.5) H23F(0.5)
5.a Secondary CH2 refined with riding coordinates:
 C7(H7A,H7B), C9(H9A,H9B), C11(H11A,H11B), C13(H13A,H13B), C17(H17A,H17B),
 C17(H17C,H17D), C15(H15A,H15B), C20(H20A,H20B), C22(H22A,H22B), C15A(H15C,
 H15D), C20B(H20C,H20D), C22B(H22C,H22D)
5.b Me refined with riding coordinates:
 C21(H21A,H21B,H21C), C23(H23A,H23B,H23C), C21B(H21D,H21E,H21F), C23B(H23D,
 H23E,H23F)
5.c Idealised Me refined as rotating group:
 C8(H8A,H8B,H8C), C10(H10A,H10B,H10C), C12(H12A,H12B,H12C), C14(H14A,H14B,
 H14C), C16(H16A,H16B,H16C), C18(H18A,H18B,H18C), C16A(H16D,H16E,H16F),
 C18A(H18D,H18E,H18F)
5.d Boron cage BH refined with riding coordinates:
 C6(H6), B2(H2), B3(H3), B4(H4), B5(H5), B6(H6A), B7(H7), B8(H8), B9(H9),
 B10(H10), B11(H11), B13(H13), B14(H14), B15(H15), B16(H16), B17(H17), B18(H18),
  B19(H19), B20(H20), B21(H21), B22(H22)
5.e Boron cage BH refined with riding coordinates and stretchable bonds:
 C1(H1)
;
_olex2_submission_special_instructions 'No special instructions were received'

loop_
_space_group_symop_operation_xyz
'x, y, z'
'-x, y, -z+1/2'
'x+1/2, y+1/2, z'
'-x+1/2, y+1/2, -z+1/2'
'-x, -y, -z'
'x, -y, z-1/2'
'-x+1/2, -y+1/2, -z'
'x+1/2, -y+1/2, z-1/2'

loop_
_atom_site_label
_atom_site_type_symbol
_atom_site_fract_x
_atom_site_fract_y
_atom_site_fract_z
_atom_site_U_iso_or_equiv
_atom_site_adp_type
_atom_site_occupancy
_atom_site_site_symmetry_order
_atom_site_calc_flag
_atom_site_refinement_flags_posn
_atom_site_refinement_flags_adp
_atom_site_refinement_flags_occupancy
_atom_site_disorder_assembly
_atom_site_disorder_group
N1 N 0.25436(7) 0.93068(19) 0.40322(10) 0.0512(6) Uani 1 1 d . . . . .
N2 N 0.0000 0.9578(3) 0.2500 0.0586(9) Uani 1 2 d S T P B .
N3 N 0.0000 0.5000 0.5000 0.0422(7) Uani 1 2 d S T P . .
C1 C 0.14434(14) 1.1715(4) 0.6401(3) 0.130(2) Uani 1 1 d . . . . .
H1 H 0.1511(4) 1.226(3) 0.677(2) 0.156 Uiso 1 1 calc GR . . . .
C2 C 0.11543(12) 0.9078(3) 0.46558(17) 0.0773(10) Uani 1 1 d . . . . .
C3 C 0.11330(13) 0.8322(3) 0.42687(17) 0.0805(10) Uani 1 1 d . . . . .
C4 C 0.11309(13) 0.7408(3) 0.38515(17) 0.0818(11) Uani 1 1 d . . . . .
C5 C 0.11448(13) 0.6578(3) 0.35197(17) 0.0824(11) Uani 1 1 d . . . . .
C6 C 0.14336(12) 0.3196(4) 0.24562(18) 0.0929(13) Uani 1 1 d . . . . .
H6 H 0.1509 0.2405 0.2220 0.111 Uiso 1 1 calc R . . . .
C7 C 0.29945(10) 0.9646(3) 0.40946(17) 0.0710(9) Uani 1 1 d . . . . .
H7A H 0.3026 1.0509 0.4158 0.085 Uiso 1 1 calc R . . . .
H7B H 0.3033 0.9462 0.3694 0.085 Uiso 1 1 calc R . . . .
C8 C 0.33485(11) 0.9038(4) 0.46290(19) 0.0914(12) Uani 1 1 d . . . . .
H8A H 0.3327 0.8183 0.4566 0.137 Uiso 1 1 calc GR . . . .
H8B H 0.3321 0.9231 0.5031 0.137 Uiso 1 1 calc GR . . . .
H8C H 0.3623 0.9310 0.4631 0.137 Uiso 1 1 calc GR . . . .
C9 C 0.24715(13) 0.7974(3) 0.3911(2) 0.0844(11) Uani 1 1 d . . . . .
H9A H 0.2178 0.7784 0.3874 0.101 Uiso 1 1 calc R . . . .
H9B H 0.2664 0.7543 0.4279 0.101 Uiso 1 1 calc R . . . .
C10 C 0.25430(14) 0.7525(3) 0.33136(19) 0.0894(12) Uani 1 1 d . . . . .
H10A H 0.2339 0.7902 0.2942 0.134 Uiso 1 1 calc GR . . . .
H10B H 0.2504 0.6670 0.3281 0.134 Uiso 1 1 calc GR . . . .
H10C H 0.2831 0.7721 0.3341 0.134 Uiso 1 1 calc GR . . . .
C11 C 0.22444(11) 1.0017(3) 0.34800(17) 0.0756(10) Uani 1 1 d . . . . .
H11A H 0.2307 0.9829 0.3098 0.091 Uiso 1 1 calc R . . . .
H11B H 0.2300 1.0867 0.3568 0.091 Uiso 1 1 calc R . . . .
C12 C 0.17643(12) 0.9770(4) 0.3347(2) 0.1081(14) Uani 1 1 d . . . . .
H12A H 0.1591 1.0228 0.2982 0.162 Uiso 1 1 calc GR . . . .
H12B H 0.1695 0.9998 0.3713 0.162 Uiso 1 1 calc GR . . . .
H12C H 0.1706 0.8929 0.3262 0.162 Uiso 1 1 calc GR . . . .
C13 C 0.24673(13) 0.9605(4) 0.46444(17) 0.0870(12) Uani 1 1 d . . . . .
H13A H 0.2172 0.9399 0.4589 0.104 Uiso 1 1 calc R . . . .
H13B H 0.2655 0.9107 0.4987 0.104 Uiso 1 1 calc R . . . .
C14 C 0.25438(15) 1.0898(4) 0.48442(19) 0.1035(14) Uani 1 1 d . . . . .
H14A H 0.2355 1.1400 0.4513 0.155 Uiso 1 1 calc GR . . . .
H14B H 0.2838 1.1106 0.4915 0.155 Uiso 1 1 calc GR . . . .
H14C H 0.2487 1.1017 0.5232 0.155 Uiso 1 1 calc GR . . . .
C17 C 0.03067(16) 1.0318(6) 0.2999(3) 0.146(2) Uani 1 1 d . . . . .
H17A H 0.0559 1.0461 0.2886 0.175 Uiso 0.94(8) 1 calc R . . A 1
H17B H 0.0399 0.9878 0.3400 0.175 Uiso 0.94(8) 1 calc R . . A 1
H17C H 0.0368 1.1065 0.2824 0.175 Uiso 0.06(8) 1 calc R . . A 2
H17D H 0.0575 0.9891 0.3211 0.175 Uiso 0.06(8) 1 calc R . . A 2
C15 C 0.0274(4) 0.9146(14) 0.2142(7) 0.111(4) Uani 0.5 1 d . . . B 1
H15A H 0.0485 0.8584 0.2412 0.133 Uiso 0.5 1 calc R . . B 1
H15B H 0.0431 0.9826 0.2064 0.133 Uiso 0.5 1 calc R . . B 1
C16 C 0.0031(4) 0.8531(18) 0.1501(7) 0.178(7) Uani 0.5 1 d . . . B 1
H16A H 0.0223 0.8000 0.1394 0.267 Uiso 0.5 1 calc GR . . B 1
H16B H -0.0076 0.9130 0.1173 0.267 Uiso 0.5 1 calc GR . . B 1
H16C H -0.0206 0.8079 0.1535 0.267 Uiso 0.5 1 calc GR . . B 1
C18 C 0.0114(4) 1.1566(11) 0.3099(8) 0.175(6) Uani 0.5 1 d . . . C 1
H18A H -0.0013 1.1961 0.2693 0.263 Uiso 0.5 1 calc GR . . C 1
H18B H 0.0340 1.2059 0.3379 0.263 Uiso 0.5 1 calc GR . . C 1
H18C H -0.0102 1.1437 0.3285 0.263 Uiso 0.5 1 calc GR . . C 1
C20 C -0.0081(2) 0.6288(5) 0.4766(3) 0.0698(17) Uani 0.5 1 d D U . D 1
H20A H -0.0125 0.6301 0.4314 0.084 Uiso 0.5 1 calc R . . D 1
H20B H -0.0347 0.6560 0.4811 0.084 Uiso 0.5 1 calc R . . D 1
C21 C 0.0261(5) 0.7147(12) 0.5095(10) 0.108(5) Uani 0.5 1 d D U . D 1
H21A H 0.0180 0.7933 0.4915 0.162 Uiso 0.5 1 calc R . . D 1
H21B H 0.0302 0.7165 0.5543 0.162 Uiso 0.5 1 calc R . . D 1
H21C H 0.0524 0.6905 0.5044 0.162 Uiso 0.5 1 calc R . . D 1
C22 C 0.0075(2) 0.4841(6) 0.5679(3) 0.0660(16) Uani 0.5 1 d . U . D 1
H22A H 0.0344 0.5240 0.5919 0.079 Uiso 0.5 1 calc R . . D 1
H22B H 0.0117 0.3990 0.5773 0.079 Uiso 0.5 1 calc R . . D 1
C23 C -0.0254(6) 0.527(3) 0.5928(9) 0.101(5) Uani 0.5 1 d . U . D 1
H23A H -0.0162 0.5107 0.6379 0.152 Uiso 0.5 1 calc R . . D 1
H23B H -0.0294 0.6121 0.5857 0.152 Uiso 0.5 1 calc R . . D 1
H23C H -0.0522 0.4864 0.5711 0.152 Uiso 0.5 1 calc R . . D 1
C15A C 0.0284(4) 0.8568(11) 0.2408(8) 0.100(4) Uani 0.5 1 d . . . B 2
H15C H 0.0460 0.8877 0.2177 0.120 Uiso 0.5 1 calc R . . B 2
H15D H 0.0477 0.8294 0.2824 0.120 Uiso 0.5 1 calc R . . B 2
C16A C 0.0022(4) 0.7523(11) 0.2046(9) 0.180(6) Uani 0.5 1 d . . . B 2
H16D H -0.0151 0.7212 0.2275 0.270 Uiso 0.5 1 calc GR . . B 2
H16E H 0.0211 0.6905 0.2002 0.270 Uiso 0.5 1 calc GR . . B 2
H16F H -0.0163 0.7786 0.1629 0.270 Uiso 0.5 1 calc GR . . B 2
C18A C 0.0032(4) 1.0575(18) 0.3516(6) 0.188(7) Uani 0.5 1 d . . . C 2
H18D H -0.0187 1.1172 0.3336 0.282 Uiso 0.5 1 calc GR . . C 2
H18E H 0.0230 1.0854 0.3920 0.282 Uiso 0.5 1 calc GR . . C 2
H18F H -0.0100 0.9841 0.3578 0.282 Uiso 0.5 1 calc GR . . C 2
C20B C 0.0408(2) 0.5671(5) 0.5425(3) 0.0663(16) Uani 0.5 1 d D U . D 2
H20C H 0.0432 0.5580 0.5868 0.080 Uiso 0.5 1 calc R . . D 2
H20D H 0.0657 0.5283 0.5379 0.080 Uiso 0.5 1 calc R . . D 2
C21B C 0.0426(5) 0.6966(12) 0.5291(9) 0.106(5) Uani 0.5 1 d D U . D 2
H21D H 0.0691 0.7298 0.5580 0.159 Uiso 0.5 1 calc R . . D 2
H21E H 0.0412 0.7073 0.4858 0.159 Uiso 0.5 1 calc R . . D 2
H21F H 0.0187 0.7370 0.5349 0.159 Uiso 0.5 1 calc R . . D 2
C22B C -0.0382(2) 0.5495(6) 0.5133(3) 0.0636(16) Uani 0.5 1 d . U . D 2
H22C H -0.0406 0.6339 0.5016 0.076 Uiso 0.5 1 calc R . . D 2
H22D H -0.0637 0.5100 0.4840 0.076 Uiso 0.5 1 calc R . . D 2
C23B C -0.0405(6) 0.542(3) 0.5765(9) 0.098(5) Uani 0.5 1 d . U . D 2
H23D H -0.0668 0.5774 0.5762 0.147 Uiso 0.5 1 calc R . . D 2
H23E H -0.0396 0.4586 0.5888 0.147 Uiso 0.5 1 calc R . . D 2
H23F H -0.0164 0.5833 0.6065 0.147 Uiso 0.5 1 calc R . . D 2
B1 B 0.12295(12) 0.9965(3) 0.52096(19) 0.0652(10) Uani 1 1 d . . . . .
B2 B 0.13661(12) 0.9401(3) 0.59978(18) 0.0661(10) Uani 1 1 d . . . . .
H2 H 0.1384 0.8432 0.6103 0.079 Uiso 1 1 calc R . . . .
B3 B 0.08650(13) 1.0147(3) 0.5615(2) 0.0744(11) Uani 1 1 d . . . . .
H3 H 0.0555 0.9668 0.5467 0.089 Uiso 1 1 calc R . . . .
B4 B 0.09536(13) 1.1343(3) 0.5161(3) 0.0868(14) Uani 1 1 d . . . . .
H4 H 0.0699 1.1650 0.4720 0.104 Uiso 1 1 calc R . . . .
B5 B 0.15065(14) 1.1339(4) 0.5241(3) 0.0965(16) Uani 1 1 d . . . . .
H5 H 0.1614 1.1635 0.4853 0.116 Uiso 1 1 calc R . . . .
B6 B 0.17583(13) 1.0133(3) 0.5764(2) 0.0732(11) Uani 1 1 d . . . . .
H6A H 0.2032 0.9637 0.5718 0.088 Uiso 1 1 calc R . . . .
B7 B 0.17211(14) 1.0423(4) 0.6510(2) 0.0948(15) Uani 1 1 d . . . . .
H7 H 0.1971 1.0143 0.6962 0.114 Uiso 1 1 calc R . . . .
B8 B 0.11714(15) 1.0418(5) 0.6425(2) 0.0944(15) Uani 1 1 d . . . . .
H8 H 0.1064 1.0135 0.6815 0.113 Uiso 1 1 calc R . . . .
B9 B 0.09223(15) 1.1610(4) 0.5911(3) 0.113(2) Uani 1 1 d . . . . .
H9 H 0.0653 1.2102 0.5974 0.135 Uiso 1 1 calc R . . . .
B10 B 0.13152(16) 1.2339(4) 0.5669(4) 0.124(2) Uani 1 1 d . . . . .
H10 H 0.1299 1.3310 0.5569 0.149 Uiso 1 1 calc R . . . .
B11 B 0.18137(16) 1.1614(4) 0.6042(3) 0.114(2) Uani 1 1 d . . . . .
H11 H 0.2122 1.2100 0.6185 0.136 Uiso 1 1 calc R . . . .
B12 B 0.12206(13) 0.5493(3) 0.31486(17) 0.0644(10) Uani 1 1 d . . . . .
B13 B 0.09599(13) 0.5244(4) 0.23181(18) 0.0780(12) Uani 1 1 d . . . . .
H13 H 0.0718 0.5874 0.2013 0.094 Uiso 1 1 calc R . . . .
B14 B 0.08505(12) 0.4288(4) 0.28746(17) 0.0672(10) Uani 1 1 d . . . . .
H14 H 0.0535 0.4286 0.2932 0.081 Uiso 1 1 calc R . . . .
B15 B 0.13429(13) 0.4084(3) 0.35356(17) 0.0654(10) Uani 1 1 d . . . . .
H15 H 0.1350 0.3948 0.4026 0.078 Uiso 1 1 calc R . . . .
B16 B 0.17480(12) 0.4901(4) 0.33787(17) 0.0667(10) Uani 1 1 d . . . . .
H16 H 0.2021 0.5297 0.3767 0.080 Uiso 1 1 calc R . . . .
B17 B 0.15093(14) 0.5618(5) 0.26255(19) 0.0850(13) Uani 1 1 d . . . . .
H17 H 0.1626 0.6489 0.2520 0.102 Uiso 1 1 calc R . . . .
B18 B 0.13192(15) 0.4489(6) 0.2045(2) 0.1004(17) Uani 1 1 d . . . . .
H18 H 0.1313 0.4596 0.1553 0.120 Uiso 1 1 calc R . . . .
B19 B 0.09147(13) 0.3680(4) 0.21960(19) 0.0793(12) Uani 1 1 d . . . . .
H19 H 0.0645 0.3266 0.1809 0.095 Uiso 1 1 calc R . . . .
B20 B 0.11538(15) 0.2976(4) 0.2945(2) 0.0789(12) Uani 1 1 d . . . . .
H20 H 0.1039 0.2098 0.3045 0.095 Uiso 1 1 calc R . . . .
B21 B 0.17032(14) 0.3356(4) 0.3248(2) 0.0831(13) Uani 1 1 d . . . . .
H21 H 0.1948 0.2724 0.3545 0.100 Uiso 1 1 calc R . . . .
B22 B 0.18052(14) 0.4308(5) 0.2691(2) 0.0967(16) Uani 1 1 d . . . . .
H22 H 0.2117 0.4308 0.2623 0.116 Uiso 1 1 calc R . . . .

loop_
_atom_site_aniso_label
_atom_site_aniso_U_11
_atom_site_aniso_U_22
_atom_site_aniso_U_33
_atom_site_aniso_U_23
_atom_site_aniso_U_13
_atom_site_aniso_U_12
N1 0.0537(14) 0.0557(13) 0.0481(13) 0.0145(10) 0.0228(11) 0.0038(11)
N2 0.0447(18) 0.062(2) 0.068(2) 0.000 0.0183(17) 0.000
N3 0.0389(16) 0.0450(16) 0.0422(17) 0.0039(13) 0.0138(13) 0.0014(13)
C1 0.083(3) 0.096(3) 0.163(5) -0.077(3) -0.016(3) 0.016(2)
C2 0.089(3) 0.066(2) 0.066(2) 0.0035(18) 0.0146(19) 0.0150(18)
C3 0.094(3) 0.074(2) 0.063(2) 0.0087(19) 0.0149(19) 0.021(2)
C4 0.102(3) 0.077(2) 0.058(2) 0.0040(19) 0.0195(19) 0.024(2)
C5 0.094(3) 0.085(2) 0.057(2) 0.0066(19) 0.0137(19) 0.024(2)
C6 0.076(2) 0.133(3) 0.069(2) -0.037(2) 0.026(2) 0.008(2)
C7 0.068(2) 0.079(2) 0.076(2) 0.0029(17) 0.0378(18) -0.0031(17)
C8 0.064(2) 0.108(3) 0.091(3) 0.005(2) 0.014(2) 0.016(2)
C9 0.087(3) 0.067(2) 0.100(3) 0.020(2) 0.035(2) -0.0044(18)
C10 0.099(3) 0.060(2) 0.100(3) -0.0114(19) 0.025(2) -0.0028(19)
C11 0.082(2) 0.075(2) 0.067(2) 0.0138(17) 0.0225(18) 0.0159(18)
C12 0.068(3) 0.130(4) 0.105(3) 0.006(3) 0.005(2) 0.022(2)
C13 0.087(3) 0.118(3) 0.067(2) 0.021(2) 0.041(2) 0.016(2)
C14 0.126(4) 0.114(3) 0.073(3) -0.011(2) 0.039(2) 0.030(3)
C17 0.080(3) 0.174(6) 0.142(5) -0.061(4) -0.013(3) 0.003(3)
C15 0.069(6) 0.147(13) 0.136(12) -0.008(9) 0.060(7) 0.013(8)
C16 0.129(10) 0.28(2) 0.150(12) -0.088(13) 0.084(9) 0.007(12)
C18 0.140(10) 0.129(9) 0.251(17) -0.119(11) 0.061(11) -0.037(8)
C20 0.086(4) 0.046(3) 0.081(4) 0.006(3) 0.034(4) 0.003(3)
C21 0.118(10) 0.054(5) 0.136(14) -0.005(6) 0.025(8) -0.023(6)
C22 0.070(4) 0.078(4) 0.051(3) -0.004(3) 0.022(3) -0.004(3)
C23 0.103(11) 0.140(13) 0.077(9) -0.004(9) 0.051(8) 0.012(9)
C15A 0.056(5) 0.103(9) 0.143(12) -0.007(7) 0.037(7) 0.019(6)
C16A 0.124(9) 0.128(9) 0.28(2) -0.113(11) 0.067(12) 0.018(8)
C18A 0.149(11) 0.30(2) 0.119(10) -0.128(12) 0.048(9) -0.079(13)
C20B 0.060(4) 0.077(4) 0.055(4) 0.000(3) 0.012(3) -0.017(3)
C21B 0.114(11) 0.074(6) 0.109(10) 0.005(5) 0.014(8) -0.044(6)
C22B 0.056(4) 0.069(4) 0.075(4) 0.003(3) 0.033(3) 0.010(3)
C23B 0.103(13) 0.129(10) 0.088(8) 0.010(7) 0.065(9) 0.020(10)
B1 0.062(2) 0.0484(18) 0.077(2) 0.0052(17) 0.0150(19) 0.0070(16)
B2 0.071(2) 0.058(2) 0.067(2) -0.0017(17) 0.0213(19) 0.0109(18)
B3 0.059(2) 0.061(2) 0.095(3) -0.018(2) 0.017(2) 0.0028(18)
B4 0.059(2) 0.047(2) 0.128(4) -0.002(2) 0.002(2) 0.0069(18)
B5 0.064(3) 0.062(2) 0.148(5) 0.032(3) 0.018(3) 0.008(2)
B6 0.060(2) 0.060(2) 0.093(3) 0.007(2) 0.018(2) 0.0105(18)
B7 0.069(3) 0.093(3) 0.093(3) -0.029(3) -0.007(2) 0.020(2)
B8 0.080(3) 0.112(4) 0.086(3) -0.029(3) 0.022(2) 0.022(3)
B9 0.069(3) 0.082(3) 0.157(5) -0.050(3) 0.003(3) 0.026(2)
B10 0.073(3) 0.049(2) 0.198(6) -0.016(3) -0.016(3) 0.005(2)
B11 0.064(3) 0.063(3) 0.177(6) -0.013(3) -0.002(3) -0.006(2)
B12 0.071(2) 0.075(2) 0.0440(18) 0.0064(17) 0.0175(17) 0.0134(19)
B13 0.067(2) 0.114(3) 0.046(2) 0.011(2) 0.0112(18) 0.005(2)
B14 0.054(2) 0.098(3) 0.053(2) -0.0034(19) 0.0240(17) -0.0012(19)
B15 0.076(2) 0.072(2) 0.0483(19) 0.0055(17) 0.0225(18) 0.0058(19)
B16 0.055(2) 0.091(3) 0.0472(19) -0.0027(18) 0.0095(16) -0.0004(19)
B17 0.080(3) 0.117(3) 0.053(2) 0.012(2) 0.017(2) -0.022(3)
B18 0.075(3) 0.186(5) 0.043(2) -0.014(3) 0.025(2) -0.015(3)
B19 0.061(2) 0.118(3) 0.054(2) -0.018(2) 0.0150(18) -0.005(2)
B20 0.085(3) 0.076(2) 0.074(3) -0.008(2) 0.027(2) -0.005(2)
B21 0.071(3) 0.093(3) 0.073(3) -0.011(2) 0.012(2) 0.020(2)
B22 0.057(2) 0.166(5) 0.072(3) -0.021(3) 0.029(2) 0.000(3)

loop_
_atom_type_symbol
_atom_type_description
_atom_type_scat_dispersion_real
_atom_type_scat_dispersion_imag
_atom_type_scat_source
C C 0.0033 0.0016 'International Tables Vol C Tables 4.2.6.8 and 6.1.1.4'
H H 0.0000 0.0000 'International Tables Vol C Tables 4.2.6.8 and 6.1.1.4'
B B 0.0013 0.0007 'International Tables Vol C Tables 4.2.6.8 and 6.1.1.4'
N N 0.0061 0.0033 'International Tables Vol C Tables 4.2.6.8 and 6.1.1.4'

loop_
_geom_angle_atom_site_label_1
_geom_angle_atom_site_label_2
_geom_angle_atom_site_label_3
_geom_angle
_geom_angle_site_symmetry_1
_geom_angle_site_symmetry_3
C7 N1 C9 110.7(2) . .
C7 N1 C11 106.8(2) . .
C7 N1 C13 110.1(3) . .
C9 N1 C13 108.0(3) . .
C11 N1 C9 110.6(3) . .
C11 N1 C13 110.6(2) . .
C17 N2 C17 111.6(6) 2 .
C17 N2 C15 99.5(6) . 2
C17 N2 C15 99.5(6) 2 .
C17 N2 C15 101.4(7) 2 2
C17 N2 C15 101.4(7) . .
C17 N2 C15A 102.7(6) 2 2
C17 N2 C15A 127.3(7) 2 .
C17 N2 C15A 127.3(7) . 2
C17 N2 C15A 102.7(6) . .
C15 N2 C15 142.4(12) 2 .
C15A N2 C15A 85.4(9) 2 .
C20 N3 C20 180.0(5) 5_566 .
C22 N3 C20 114.6(4) . .
C22 N3 C20 65.4(4) 5_566 .
C22 N3 C20 114.6(4) 5_566 5_566
C22 N3 C20 65.4(4) . 5_566
C22 N3 C22 180.0 5_566 .
C20B N3 C20B 180.0(4) . 5_566
C22B N3 C20B 71.5(4) . 5_566
C22B N3 C20B 71.5(4) 5_566 .
C22B N3 C20B 108.5(4) . .
C22B N3 C20B 108.5(4) 5_566 5_566
C22B N3 C22B 180.0(5) 5_566 .
B7 C1 H1 117.4 . .
B7 C1 B8 62.8(3) . .
B7 C1 B9 114.7(3) . .
B7 C1 B10 115.4(4) . .
B7 C1 B11 63.8(3) . .
B8 C1 H1 117.6 . .
B9 C1 H1 117.6 . .
B9 C1 B8 62.1(3) . .
B9 C1 B11 115.8(4) . .
B10 C1 H1 117.3 . .
B10 C1 B8 115.1(3) . .
B10 C1 B9 63.5(4) . .
B10 C1 B11 62.7(4) . .
B11 C1 H1 116.6 . .
B11 C1 B8 116.0(3) . .
C3 C2 B1 173.0(4) . .
C2 C3 C4 176.1(4) . .
C5 C4 C3 176.2(4) . .
C4 C5 B12 172.9(4) . .
B18 C6 H6 118.0 . .
B18 C6 B19 62.3(3) . .
B18 C6 B20 114.2(3) . .
B18 C6 B21 114.7(3) . .
B18 C6 B22 62.7(3) . .
B19 C6 H6 117.8 . .
B20 C6 H6 117.9 . .
B20 C6 B19 62.7(2) . .
B20 C6 B22 114.5(3) . .
B21 C6 H6 117.5 . .
B21 C6 B19 114.9(3) . .
B21 C6 B20 62.8(3) . .
B21 C6 B22 62.7(3) . .
B22 C6 H6 117.9 . .
B22 C6 B19 114.4(3) . .
N1 C7 H7A 108.4 . .
N1 C7 H7B 108.4 . .
N1 C7 C8 115.5(3) . .
H7A C7 H7B 107.5 . .
C8 C7 H7A 108.4 . .
C8 C7 H7B 108.4 . .
C7 C8 H8A 109.5 . .
C7 C8 H8B 109.5 . .
C7 C8 H8C 109.5 . .
H8A C8 H8B 109.5 . .
H8A C8 H8C 109.5 . .
H8B C8 H8C 109.5 . .
N1 C9 H9A 108.6 . .
N1 C9 H9B 108.6 . .
N1 C9 C10 114.5(3) . .
H9A C9 H9B 107.6 . .
C10 C9 H9A 108.6 . .
C10 C9 H9B 108.6 . .
C9 C10 H10A 109.5 . .
C9 C10 H10B 109.5 . .
C9 C10 H10C 109.5 . .
H10A C10 H10B 109.5 . .
H10A C10 H10C 109.5 . .
H10B C10 H10C 109.5 . .
N1 C11 H11A 108.8 . .
N1 C11 H11B 108.8 . .
N1 C11 C12 113.6(3) . .
H11A C11 H11B 107.7 . .
C12 C11 H11A 108.8 . .
C12 C11 H11B 108.8 . .
C11 C12 H12A 109.5 . .
C11 C12 H12B 109.5 . .
C11 C12 H12C 109.5 . .
H12A C12 H12B 109.5 . .
H12A C12 H12C 109.5 . .
H12B C12 H12C 109.5 . .
N1 C13 H13A 108.7 . .
N1 C13 H13B 108.7 . .
H13A C13 H13B 107.6 . .
C14 C13 N1 114.4(3) . .
C14 C13 H13A 108.7 . .
C14 C13 H13B 108.7 . .
C13 C14 H14A 109.5 . .
C13 C14 H14B 109.5 . .
C13 C14 H14C 109.5 . .
H14A C14 H14B 109.5 . .
H14A C14 H14C 109.5 . .
H14B C14 H14C 109.5 . .
N2 C17 H17A 108.9 . .
N2 C17 H17B 108.9 . .
N2 C17 H17C 111.3 . .
N2 C17 H17D 111.3 . .
N2 C17 C18 113.3(6) . .
N2 C17 C18A 102.3(5) . .
H17A C17 H17B 107.7 . .
H17C C17 H17D 109.2 . .
C18 C17 H17A 108.9 . .
C18 C17 H17B 108.9 . .
C18A C17 H17C 111.3 . .
C18A C17 H17D 111.3 . .
N2 C15 H15A 108.5 . .
N2 C15 H15B 108.5 . .
N2 C15 C16 115.2(10) . .
H15A C15 H15B 107.5 . .
C16 C15 H15A 108.5 . .
C16 C15 H15B 108.5 . .
C15 C16 H16A 109.5 . .
C15 C16 H16B 109.5 . .
C15 C16 H16C 109.5 . .
H16A C16 H16B 109.5 . .
H16A C16 H16C 109.5 . .
H16B C16 H16C 109.5 . .
C17 C18 H18A 109.5 . .
C17 C18 H18B 109.5 . .
C17 C18 H18C 109.5 . .
H18A C18 H18B 109.5 . .
H18A C18 H18C 109.5 . .
H18B C18 H18C 109.5 . .
N3 C20 H20A 108.4 . .
N3 C20 H20B 108.4 . .
H20A C20 H20B 107.4 . .
C21 C20 N3 115.6(7) . .
C21 C20 H20A 108.4 . .
C21 C20 H20B 108.4 . .
C20 C21 H21A 109.5 . .
C20 C21 H21B 109.5 . .
C20 C21 H21C 109.5 . .
H21A C21 H21B 109.5 . .
H21A C21 H21C 109.5 . .
H21B C21 H21C 109.5 . .
N3 C22 H22A 107.6 . .
N3 C22 H22B 107.6 . .
N3 C22 C23 118.7(8) . .
H22A C22 H22B 107.1 . .
C23 C22 H22A 107.6 . .
C23 C22 H22B 107.6 . .
C22 C23 H23A 109.5 . .
C22 C23 H23B 109.5 . .
C22 C23 H23C 109.5 . .
H23A C23 H23B 109.5 . .
H23A C23 H23C 109.5 . .
H23B C23 H23C 109.5 . .
N2 C15A H15C 109.2 . .
N2 C15A H15D 109.2 . .
H15C C15A H15D 107.9 . .
C16A C15A N2 111.9(9) . .
C16A C15A H15C 109.2 . .
C16A C15A H15D 109.2 . .
C15A C16A H16D 109.5 . .
C15A C16A H16E 109.5 . .
C15A C16A H16F 109.5 . .
H16D C16A H16E 109.5 . .
H16D C16A H16F 109.5 . .
H16E C16A H16F 109.5 . .
C17 C18A H18D 109.5 . .
C17 C18A H18E 109.5 . .
C17 C18A H18F 109.5 . .
H18D C18A H18E 109.5 . .
H18D C18A H18F 109.5 . .
H18E C18A H18F 109.5 . .
N3 C20B H20C 108.3 . .
N3 C20B H20D 108.3 . .
H20C C20B H20D 107.4 . .
C21B C20B N3 116.0(6) . .
C21B C20B H20C 108.3 . .
C21B C20B H20D 108.3 . .
C20B C21B H21D 109.5 . .
C20B C21B H21E 109.5 . .
C20B C21B H21F 109.5 . .
H21D C21B H21E 109.5 . .
H21D C21B H21F 109.5 . .
H21E C21B H21F 109.5 . .
N3 C22B H22C 107.1 . .
N3 C22B H22D 107.1 . .
H22C C22B H22D 106.8 . .
C23B C22B N3 120.8(8) . .
C23B C22B H22C 107.1 . .
C23B C22B H22D 107.1 . .
C22B C23B H23D 109.5 . .
C22B C23B H23E 109.5 . .
C22B C23B H23F 109.5 . .
H23D C23B H23E 109.5 . .
H23D C23B H23F 109.5 . .
H23E C23B H23F 109.5 . .
C2 B1 B2 119.1(3) . .
C2 B1 B3 123.1(3) . .
C2 B1 B4 125.3(3) . .
C2 B1 B5 121.3(4) . .
C2 B1 B6 118.1(3) . .
B2 B1 B5 108.7(3) . .
B3 B1 B2 60.5(2) . .
B3 B1 B4 59.8(2) . .
B3 B1 B5 108.8(3) . .
B4 B1 B2 108.1(3) . .
B4 B1 B5 60.3(2) . .
B6 B1 B2 60.0(2) . .
B6 B1 B3 108.7(3) . .
B6 B1 B4 108.4(3) . .
B6 B1 B5 60.5(2) . .
B1 B2 H2 122.4 . .
B1 B2 B3 59.6(2) . .
B3 B2 H2 122.0 . .
B6 B2 B1 59.7(2) . .
B6 B2 H2 121.7 . .
B6 B2 B3 107.7(3) . .
B7 B2 B1 107.2(3) . .
B7 B2 H2 121.7 . .
B7 B2 B3 108.0(3) . .
B7 B2 B6 59.7(3) . .
B7 B2 B8 60.8(3) . .
B8 B2 B1 107.5(3) . .
B8 B2 H2 121.3 . .
B8 B2 B3 59.7(2) . .
B8 B2 B6 108.6(3) . .
B1 B3 B2 59.9(2) . .
B1 B3 H3 121.9 . .
B2 B3 H3 122.2 . .
B4 B3 B1 60.3(2) . .
B4 B3 B2 108.0(3) . .
B4 B3 H3 121.5 . .
B8 B3 B1 107.4(3) . .
B8 B3 B2 59.2(2) . .
B8 B3 H3 122.0 . .
B8 B3 B4 108.0(3) . .
B9 B3 B1 107.5(3) . .
B9 B3 B2 107.3(3) . .
B9 B3 H3 122.1 . .
B9 B3 B4 59.6(3) . .
B9 B3 B8 60.3(3) . .
B1 B4 H4 122.6 . .
B1 B4 B5 59.9(2) . .
B3 B4 B1 60.0(2) . .
B3 B4 H4 121.2 . .
B3 B4 B5 108.6(3) . .
B5 B4 H4 121.7 . .
B9 B4 B1 107.2(3) . .
B9 B4 B3 59.6(3) . .
B9 B4 H4 121.4 . .
B9 B4 B5 108.5(4) . .
B10 B4 B1 107.0(3) . .
B10 B4 B3 109.0(4) . .
B10 B4 H4 121.5 . .
B10 B4 B5 59.0(3) . .
B10 B4 B9 61.6(4) . .
B1 B5 B4 59.7(2) . .
B1 B5 H5 122.5 . .
B1 B5 B6 59.4(2) . .
B4 B5 H5 122.2 . .
B4 B5 B6 107.1(3) . .
B6 B5 H5 122.4 . .
B10 B5 B1 106.8(4) . .
B10 B5 B4 59.0(3) . .
B10 B5 H5 122.0 . .
B10 B5 B6 107.5(4) . .
B10 B5 B11 61.0(3) . .
B11 B5 B1 107.3(4) . .
B11 B5 B4 107.9(4) . .
B11 B5 H5 121.5 . .
B11 B5 B6 59.4(3) . .
B1 B6 B2 60.3(2) . .
B1 B6 B5 60.1(2) . .
B1 B6 H6A 122.1 . .
B2 B6 B5 108.6(3) . .
B2 B6 H6A 121.2 . .
B5 B6 H6A 121.8 . .
B7 B6 B1 107.4(3) . .
B7 B6 B2 59.4(3) . .
B7 B6 B5 108.1(3) . .
B7 B6 H6A 121.7 . .
B11 B6 B1 107.6(3) . .
B11 B6 B2 109.0(3) . .
B11 B6 B5 59.2(3) . .
B11 B6 H6A 121.4 . .
B11 B6 B7 61.3(3) . .
C1 B7 B2 104.9(3) . .
C1 B7 B6 104.0(4) . .
C1 B7 H7 124.9 . .
C1 B7 B8 59.6(3) . .
C1 B7 B11 58.6(3) . .
B2 B7 B6 60.8(2) . .
B2 B7 H7 122.1 . .
B2 B7 B8 59.8(2) . .
B2 B7 B11 108.5(3) . .
B6 B7 H7 122.5 . .
B6 B7 B8 108.6(3) . .
B6 B7 B11 59.3(3) . .
B8 B7 H7 120.7 . .
B8 B7 B11 109.1(3) . .
B11 B7 H7 121.3 . .
C1 B8 B2 103.1(4) . .
C1 B8 B3 103.3(4) . .
C1 B8 B7 57.6(3) . .
C1 B8 H8 126.2 . .
C1 B8 B9 58.3(3) . .
B2 B8 B3 61.1(2) . .
B2 B8 B7 59.4(2) . .
B2 B8 H8 122.4 . .
B2 B8 B9 108.1(4) . .
B3 B8 B7 107.9(3) . .
B3 B8 H8 122.4 . .
B7 B8 H8 122.0 . .
B9 B8 B3 59.4(3) . .
B9 B8 B7 107.2(4) . .
B9 B8 H8 121.7 . .
C1 B9 B3 105.0(3) . .
C1 B9 B4 103.7(4) . .
C1 B9 B8 59.6(3) . .
C1 B9 H9 125.0 . .
C1 B9 B10 58.2(3) . .
B3 B9 B4 60.8(3) . .
B3 B9 B8 60.3(3) . .
B3 B9 H9 122.0 . .
B3 B9 B10 107.7(4) . .
B4 B9 B8 109.0(3) . .
B4 B9 H9 122.6 . .
B4 B9 B10 58.8(3) . .
B8 B9 H9 120.4 . .
B8 B9 B10 108.6(3) . .
B10 B9 H9 122.1 . .
C1 B10 B4 104.4(4) . .
C1 B10 B5 104.9(3) . .
C1 B10 B9 58.3(4) . .
C1 B10 H10 125.3 . .
C1 B10 B11 58.9(3) . .
B4 B10 B5 62.0(3) . .
B4 B10 B9 59.6(3) . .
B4 B10 H10 121.6 . .
B4 B10 B11 109.4(3) . .
B5 B10 B9 109.2(3) . .
B5 B10 H10 121.4 . .
B5 B10 B11 59.9(3) . .
B9 B10 H10 121.4 . .
B11 B10 B9 108.3(4) . .
B11 B10 H10 121.0 . .
C1 B11 B5 104.0(3) . .
C1 B11 B6 103.2(4) . .
C1 B11 B7 57.6(3) . .
C1 B11 B10 58.4(3) . .
C1 B11 H11 125.8 . .
B5 B11 B6 61.4(3) . .
B5 B11 B7 108.3(3) . .
B5 B11 B10 59.1(3) . .
B5 B11 H11 122.0 . .
B6 B11 B7 59.3(3) . .
B6 B11 B10 107.6(3) . .
B6 B11 H11 122.5 . .
B7 B11 H11 122.1 . .
B10 B11 B7 106.8(4) . .
B10 B11 H11 122.2 . .
C5 B12 B13 125.3(3) . .
C5 B12 B14 123.6(3) . .
C5 B12 B15 119.1(3) . .
C5 B12 B16 118.2(3) . .
C5 B12 B17 122.0(3) . .
B13 B12 B14 60.0(2) . .
B15 B12 B13 108.5(3) . .
B15 B12 B14 60.6(2) . .
B15 B12 B16 59.7(2) . .
B16 B12 B13 108.1(3) . .
B16 B12 B14 108.2(3) . .
B17 B12 B13 59.6(2) . .
B17 B12 B14 107.7(3) . .
B17 B12 B15 108.1(3) . .
B17 B12 B16 60.4(2) . .
B12 B13 H13 121.9 . .
B12 B13 B14 60.1(2) . .
B14 B13 H13 122.1 . .
B17 B13 B12 60.0(2) . .
B17 B13 H13 121.2 . .
B17 B13 B14 108.2(3) . .
B17 B13 B19 108.3(3) . .
B18 B13 B12 107.7(3) . .
B18 B13 H13 122.0 . .
B18 B13 B14 107.1(3) . .
B18 B13 B17 60.3(3) . .
B18 B13 B19 59.9(3) . .
B19 B13 B12 107.5(3) . .
B19 B13 H13 122.0 . .
B19 B13 B14 59.2(2) . .
B12 B14 H14 122.2 . .
B12 B14 B15 59.5(2) . .
B13 B14 B12 59.9(2) . .
B13 B14 H14 121.8 . .
B13 B14 B15 107.6(3) . .
B15 B14 H14 122.1 . .
B19 B14 B12 108.0(3) . .
B19 B14 B13 60.1(2) . .
B19 B14 H14 121.3 . .
B19 B14 B15 108.1(3) . .
B19 B14 B20 60.5(2) . .
B20 B14 B12 107.1(3) . .
B20 B14 B13 108.0(3) . .
B20 B14 H14 122.0 . .
B20 B14 B15 59.4(2) . .
B12 B15 B14 59.9(2) . .
B12 B15 H15 122.0 . .
B14 B15 H15 122.0 . .
B16 B15 B12 60.2(2) . .
B16 B15 B14 108.0(3) . .
B16 B15 H15 121.7 . .
B20 B15 B12 107.3(3) . .
B20 B15 B14 59.3(2) . .
B20 B15 H15 122.0 . .
B20 B15 B16 107.9(3) . .
B21 B15 B12 107.4(3) . .
B21 B15 B14 107.4(3) . .
B21 B15 H15 122.0 . .
B21 B15 B16 59.6(2) . .
B21 B15 B20 60.3(2) . .
B12 B16 H16 122.2 . .
B12 B16 B17 59.7(2) . .
B15 B16 B12 60.1(2) . .
B15 B16 H16 121.5 . .
B15 B16 B17 107.9(3) . .
B17 B16 H16 122.2 . .
B21 B16 B12 107.6(3) . .
B21 B16 B15 59.8(2) . .
B21 B16 H16 121.7 . .
B21 B16 B17 107.6(3) . .
B21 B16 B22 60.6(3) . .
B22 B16 B12 107.0(3) . .
B22 B16 B15 108.2(3) . .
B22 B16 H16 122.0 . .
B22 B16 B17 59.1(3) . .
B12 B17 B16 59.9(2) . .
B12 B17 H17 121.9 . .
B13 B17 B12 60.4(2) . .
B13 B17 B16 108.4(3) . .
B13 B17 H17 121.4 . .
B16 B17 H17 121.8 . .
B18 B17 B12 107.3(3) . .
B18 B17 B13 59.4(3) . .
B18 B17 B16 107.5(3) . .
B18 B17 H17 122.2 . .
B22 B17 B12 107.6(3) . .
B22 B17 B13 108.2(3) . .
B22 B17 B16 59.6(2) . .
B22 B17 H17 121.7 . .
B22 B17 B18 60.3(3) . .
C6 B18 B13 105.8(3) . .
C6 B18 B17 105.0(3) . .
C6 B18 H18 124.2 . .
C6 B18 B19 59.4(3) . .
C6 B18 B22 59.2(3) . .
B13 B18 B17 60.3(3) . .
B13 B18 H18 121.8 . .
B13 B18 B19 60.7(3) . .
B13 B18 B22 108.2(3) . .
B17 B18 H18 122.4 . .
B19 B18 B17 109.0(3) . .
B19 B18 H18 120.5 . .
B19 B18 B22 109.1(4) . .
B22 B18 B17 59.3(3) . .
B22 B18 H18 121.4 . .
C6 B19 B13 103.9(3) . .
C6 B19 B14 104.4(3) . .
C6 B19 B18 58.2(3) . .
C6 B19 H19 125.3 . .
C6 B19 B20 58.3(2) . .
B13 B19 H19 122.4 . .
B13 B19 B20 107.9(3) . .
B14 B19 B13 60.7(2) . .
B14 B19 B18 108.0(3) . .
B14 B19 H19 122.0 . .
B14 B19 B20 59.9(2) . .
B18 B19 B13 59.4(3) . .
B18 B19 H19 122.0 . .
B18 B19 B20 107.2(3) . .
B20 B19 H19 121.8 . .
C6 B20 B14 104.7(3) . .
C6 B20 B15 104.8(3) . .
C6 B20 B19 59.0(2) . .
C6 B20 H20 124.9 . .
C6 B20 B21 58.6(2) . .
B14 B20 B15 61.3(2) . .
B14 B20 B19 59.6(2) . .
B14 B20 H20 122.0 . .
B14 B20 B21 108.6(3) . .
B15 B20 B19 108.9(3) . .
B15 B20 H20 121.8 . .
B15 B20 B21 59.7(2) . .
B19 B20 H20 121.2 . .
B21 B20 B19 108.3(3) . .
B21 B20 H20 121.4 . .
C6 B21 B15 105.0(3) . .
C6 B21 B16 105.2(3) . .
C6 B21 B20 58.6(2) . .
C6 B21 H21 124.6 . .
C6 B21 B22 58.9(3) . .
B15 B21 B20 60.0(2) . .
B15 B21 H21 122.1 . .
B15 B21 B22 108.2(3) . .
B16 B21 B15 60.6(2) . .
B16 B21 B20 108.5(3) . .
B16 B21 H21 121.9 . .
B16 B21 B22 59.8(3) . .
B20 B21 H21 121.5 . .
B20 B21 B22 107.9(3) . .
B22 B21 H21 121.6 . .
C6 B22 B16 104.7(3) . .
C6 B22 B17 105.0(3) . .
C6 B22 B18 58.2(3) . .
C6 B22 B21 58.4(3) . .
C6 B22 H22 125.1 . .
B16 B22 B18 109.0(3) . .
B16 B22 B21 59.6(2) . .
B16 B22 H22 121.7 . .
B17 B22 B16 61.4(2) . .
B17 B22 B18 60.4(3) . .
B17 B22 B21 108.7(3) . .
B17 B22 H22 121.4 . .
B18 B22 B21 107.4(3) . .
B18 B22 H22 121.5 . .
B21 B22 H22 121.8 . .

loop_
_geom_bond_atom_site_label_1
_geom_bond_atom_site_label_2
_geom_bond_distance
_geom_bond_site_symmetry_2
N1 C7 1.502(4) .
N1 C9 1.510(4) .
N1 C11 1.503(4) .
N1 C13 1.515(4) .
N2 C17 1.466(5) 2
N2 C17 1.466(5) .
N2 C15 1.490(13) .
N2 C15 1.490(13) 2
N2 C15A 1.527(12) 2
N2 C15A 1.527(12) .
N3 C20 1.516(6) .
N3 C20 1.516(6) 5_566
N3 C22 1.459(6) .
N3 C22 1.459(6) 5_566
N3 C20B 1.541(6) .
N3 C20B 1.541(6) 5_566
N3 C22B 1.506(6) 5_566
N3 C22B 1.506(6) .
C1 H1 0.98(6) .
C1 B7 1.677(6) .
C1 B8 1.713(8) .
C1 B9 1.690(6) .
C1 B10 1.688(9) .
C1 B11 1.697(9) .
C2 C3 1.190(5) .
C2 B1 1.533(5) .
C3 C4 1.378(5) .
C4 C5 1.196(5) .
C5 B12 1.535(5) .
C6 H6 1.1000 .
C6 B18 1.676(7) .
C6 B19 1.698(5) .
C6 B20 1.685(6) .
C6 B21 1.685(6) .
C6 B22 1.693(7) .
C7 H7A 0.9700 .
C7 H7B 0.9700 .
C7 C8 1.505(5) .
C8 H8A 0.9600 .
C8 H8B 0.9600 .
C8 H8C 0.9600 .
C9 H9A 0.9700 .
C9 H9B 0.9700 .
C9 C10 1.523(5) .
C10 H10A 0.9600 .
C10 H10B 0.9600 .
C10 H10C 0.9600 .
C11 H11A 0.9700 .
C11 H11B 0.9700 .
C11 C12 1.539(5) .
C12 H12A 0.9600 .
C12 H12B 0.9600 .
C12 H12C 0.9600 .
C13 H13A 0.9700 .
C13 H13B 0.9700 .
C13 C14 1.501(6) .
C14 H14A 0.9600 .
C14 H14B 0.9600 .
C14 H14C 0.9600 .
C17 H17A 0.9700 .
C17 H17B 0.9700 .
C17 H17C 0.9700 .
C17 H17D 0.9700 .
C17 C18 1.577(12) .
C17 C18A 1.732(14) .
C15 H15A 0.9700 .
C15 H15B 0.9700 .
C15 C16 1.532(19) .
C16 H16A 0.9600 .
C16 H16B 0.9600 .
C16 H16C 0.9600 .
C18 H18A 0.9600 .
C18 H18B 0.9600 .
C18 H18C 0.9600 .
C20 H20A 0.9700 .
C20 H20B 0.9700 .
C20 C21 1.466(12) .
C21 H21A 0.9600 .
C21 H21B 0.9600 .
C21 H21C 0.9600 .
C22 H22A 0.9700 .
C22 H22B 0.9700 .
C22 C23 1.47(2) .
C23 H23A 0.9600 .
C23 H23B 0.9600 .
C23 H23C 0.9600 .
C15A H15C 0.9700 .
C15A H15D 0.9700 .
C15A C16A 1.505(17) .
C16A H16D 0.9600 .
C16A H16E 0.9600 .
C16A H16F 0.9600 .
C18A H18D 0.9600 .
C18A H18E 0.9600 .
C18A H18F 0.9600 .
C20B H20C 0.9700 .
C20B H20D 0.9700 .
C20B C21B 1.478(13) .
C21B H21D 0.9600 .
C21B H21E 0.9600 .
C21B H21F 0.9600 .
C22B H22C 0.9700 .
C22B H22D 0.9700 .
C22B C23B 1.45(2) .
C23B H23D 0.9600 .
C23B H23E 0.9600 .
C23B H23F 0.9600 .
B1 B2 1.771(6) .
B1 B3 1.764(6) .
B1 B4 1.770(5) .
B1 B5 1.773(5) .
B1 B6 1.761(5) .
B2 H2 1.1000 .
B2 B3 1.781(5) .
B2 B6 1.766(6) .
B2 B7 1.742(6) .
B2 B8 1.748(6) .
B3 H3 1.1000 .
B3 B4 1.761(6) .
B3 B8 1.758(6) .
B3 B9 1.742(6) .
B4 H4 1.1000 .
B4 B5 1.780(6) .
B4 B9 1.742(8) .
B4 B10 1.728(6) .
B5 H5 1.1000 .
B5 B6 1.781(6) .
B5 B10 1.729(8) .
B5 B11 1.742(8) .
B6 H6A 1.1000 .
B6 B7 1.747(7) .
B6 B11 1.747(6) .
B7 H7 1.1000 .
B7 B8 1.767(7) .
B7 B11 1.782(8) .
B8 H8 1.1000 .
B8 B9 1.757(8) .
B9 H9 1.1000 .
B9 B10 1.777(9) .
B10 H10 1.1000 .
B10 B11 1.761(7) .
B11 H11 1.1000 .
B12 B13 1.769(5) .
B12 B14 1.773(6) .
B12 B15 1.766(5) .
B12 B16 1.767(5) .
B12 B17 1.763(6) .
B13 H13 1.1000 .
B13 B14 1.770(6) .
B13 B17 1.754(6) .
B13 B18 1.738(7) .
B13 B19 1.760(7) .
B14 H14 1.1000 .
B14 B15 1.785(5) .
B14 B19 1.743(5) .
B14 B20 1.748(6) .
B15 H15 1.1000 .
B15 B16 1.759(5) .
B15 B20 1.752(6) .
B15 B21 1.746(6) .
B16 H16 1.1000 .
B16 B17 1.775(5) .
B16 B21 1.741(6) .
B16 B22 1.744(6) .
B17 H17 1.1000 .
B17 B18 1.753(7) .
B17 B22 1.734(8) .
B18 H18 1.1000 .
B18 B19 1.746(7) .
B18 B22 1.752(6) .
B19 H19 1.1000 .
B19 B20 1.760(6) .
B20 H20 1.1000 .
B20 B21 1.756(6) .
B21 H21 1.1000 .
B21 B22 1.757(7) .
B22 H22 1.1000 .
